data_7714775
loop_
_publ_author_name
'Sumida, Akifumi'
'Onishi, Tomoharu'
'Imoto, Hiroaki'
'Naka, Kensuke'

_publ_section_title
;
 Synthesis, structures, and photophysical properties of &#x3c0;-extended
 arsaborins.
;
_journal_issue 4
_journal_name_full 'Dalton transactions (Cambridge, England : 2003)'
_journal_page_first 1706
_journal_page_last 1713
_journal_paper_doi 10.1039/d3dt03798c
_journal_volume 53
_journal_year 2024
_chemical_formula_moiety 'C23 H20 As B S2'
_chemical_formula_sum 'C23 H20 As B S2'
_chemical_formula_weight 446.24
_space_group_crystal_system monoclinic
_space_group_IT_number 14
_space_group_name_Hall '-P 2ybc'
_space_group_name_H-M_alt 'P 1 21/c 1'
_atom_sites_solution_hydrogens geom
_atom_sites_solution_primary dual
_audit_creation_date 2022-10-31
_audit_creation_method
;
Olex2 1.5-ac5-024
(compiled 2022.04.12 svn.rca3783a0 for Rigaku Oxford Diffraction, GUI svn.r6498)
;
_audit_update_record
;
2023-10-26 deposited with the CCDC.	2023-12-20 downloaded from the CCDC.
;
_cell_angle_alpha 90
_cell_angle_beta 107.073(11)
_cell_angle_gamma 90
_cell_formula_units_Z 4
_cell_length_a 13.0126(14)
_cell_length_b 20.0920(16)
_cell_length_c 8.6030(8)
_cell_measurement_reflns_used 2668
_cell_measurement_temperature 273.15
_cell_measurement_theta_max 27.7690
_cell_measurement_theta_min 3.1490
_cell_volume 2150.1(4)
_computing_cell_refinement 'CrysAlisPro 1.171.42.55a (Rigaku OD, 2022)'
_computing_data_collection 'CrysAlisPro 1.171.42.55a (Rigaku OD, 2022)'
_computing_data_reduction 'CrysAlisPro 1.171.42.55a (Rigaku OD, 2022)'
_computing_molecular_graphics 'Olex2 1.5-ac5-024 (Dolomanov et al., 2009)'
_computing_publication_material 'Olex2 1.5-ac5-024 (Dolomanov et al., 2009)'
_computing_structure_refinement 'SHELXL 2018/3 (Sheldrick, 2015)'
_computing_structure_solution 'SHELXT 2018/2 (Sheldrick, 2018)'
_diffrn_ambient_temperature 273.15
_diffrn_detector 'CCD plate'
_diffrn_measured_fraction_theta_full 0.984
_diffrn_measured_fraction_theta_max 0.981
_diffrn_measurement_details
;
List of Runs (angles in degrees, time in seconds):

  # Type    Start    End  Width  t~exp~   \w     \q     \k     \f   Frames
#--------------------------------------------------------------------------
  1  \w    -62.00 -36.00   0.25    1.30    --   30.00  54.00-150.00  104
  2  \w    -25.00 119.00   0.25    1.30    --   30.00  54.00-150.00  576
  3  \w    -72.00 -45.00   0.25    1.30    --   30.00  54.00  60.00  108
;
_diffrn_measurement_device 'two-circle diffractometer'
_diffrn_measurement_device_type 'XtaLAB Mini (JP)'
_diffrn_measurement_method '\w scans'
_diffrn_orient_matrix_type 'CrysAlisPro convention (1999,Acta A55,543-557)'
_diffrn_orient_matrix_UB_11 0.0249419000
_diffrn_orient_matrix_UB_12 -0.0302152000
_diffrn_orient_matrix_UB_13 -0.0119474000
_diffrn_orient_matrix_UB_21 0.0502158000
_diffrn_orient_matrix_UB_22 0.0122149000
_diffrn_orient_matrix_UB_23 0.0486438000
_diffrn_orient_matrix_UB_31 -0.0099613000
_diffrn_orient_matrix_UB_32 -0.0135831000
_diffrn_orient_matrix_UB_33 0.0703363000
_diffrn_radiation_monochromator graphite
_diffrn_radiation_probe x-ray
_diffrn_radiation_type 'Mo K\a'
_diffrn_radiation_wavelength 0.71073
_diffrn_reflns_av_R_equivalents 0.0272
_diffrn_reflns_av_unetI/netI 0.0530
_diffrn_reflns_Laue_measured_fraction_full 0.984
_diffrn_reflns_Laue_measured_fraction_max 0.981
_diffrn_reflns_limit_h_max 16
_diffrn_reflns_limit_h_min -6
_diffrn_reflns_limit_k_max 25
_diffrn_reflns_limit_k_min -23
_diffrn_reflns_limit_l_max 10
_diffrn_reflns_limit_l_min -10
_diffrn_reflns_number 7463
_diffrn_reflns_point_group_measured_fraction_full 0.984
_diffrn_reflns_point_group_measured_fraction_max 0.981
_diffrn_reflns_theta_full 25.242
_diffrn_reflns_theta_max 26.373
_diffrn_reflns_theta_min 2.606
_diffrn_source 'fine-focus sealed X-ray tube'
_diffrn_source_type 'Rigaku (Mo) X-ray Source'
_exptl_absorpt_coefficient_mu 1.780
_exptl_absorpt_correction_T_max 0.929
_exptl_absorpt_correction_T_min 0.866
_exptl_absorpt_correction_type analytical
_exptl_absorpt_process_details
;
CrysAlisPro 1.171.42.55a (Rigaku Oxford Diffraction, 2022)
Analytical numeric absorption correction using a multifaceted crystal
model based on expressions derived by R.C. Clark & J.S. Reid.
(Clark, R. C. & Reid, J. S. (1995). Acta Cryst. A51, 887-897)
Empirical absorption correction using spherical harmonics,
implemented in SCALE3 ABSPACK scaling algorithm.
;
_exptl_crystal_colour colourless
_exptl_crystal_colour_primary colourless
_exptl_crystal_density_diffrn 1.379
_exptl_crystal_description plate
_exptl_crystal_F_000 912
_exptl_crystal_size_max 0.519
_exptl_crystal_size_mid 0.439
_exptl_crystal_size_min 0.224
_refine_diff_density_max 0.452
_refine_diff_density_min -0.339
_refine_diff_density_rms 0.065
_refine_ls_extinction_method none
_refine_ls_goodness_of_fit_ref 0.966
_refine_ls_hydrogen_treatment constr
_refine_ls_matrix_type full
_refine_ls_number_parameters 247
_refine_ls_number_reflns 4308
_refine_ls_number_restraints 0
_refine_ls_restrained_S_all 0.966
_refine_ls_R_factor_all 0.0570
_refine_ls_R_factor_gt 0.0307
_refine_ls_shift/su_max 0.001
_refine_ls_shift/su_mean 0.000
_refine_ls_structure_factor_coef Fsqd
_refine_ls_weighting_details 'w=1/[\s^2^(Fo^2^)+(0.0308P)^2^] where P=(Fo^2^+2Fc^2^)/3'
_refine_ls_weighting_scheme calc
_refine_ls_wR_factor_gt 0.0646
_refine_ls_wR_factor_ref 0.0729
_reflns_Friedel_coverage 0.000
_reflns_number_gt 3136
_reflns_number_total 4308
_reflns_threshold_expression 'I > 2\s(I)'
_cod_data_source_file d3dt03798c2.cif
_cod_data_source_block 3e@273K
_cod_depositor_comments 'Adding full bibliography for 7714770--7714783.cif.'
_cod_database_code 7714775
_shelx_shelxl_version_number 2018/3
_chemical_oxdiff_formula CHBAsS
_shelx_space_group_comment
;
The symmetry employed for this shelxl refinement is uniquely defined
by the following loop, which should always be used as a source of
symmetry information in preference to the above space-group names.
They are only intended as comments.
;
_shelx_estimated_absorpt_t_max 0.691
_shelx_estimated_absorpt_t_min 0.459
_olex2_refinement_description
;
1. Fixed Uiso
 At 1.2 times of:
  All C(H) groups
 At 1.5 times of:
  All C(H,H,H) groups
2.a Aromatic/amide H refined with riding coordinates:
 C7(H7), C10(H10), C14(H14), C5(H5), C8(H8), C11(H11), C13(H13), C12(H12),
 C6(H6), C19(H19), C17(H17)
2.b Idealised Me refined as rotating group:
 C23(H23A,H23B,H23C), C21(H21A,H21B,H21C), C22(H22A,H22B,H22C)
;
_olex2_submission_special_instructions 'No special instructions were received'
_oxdiff_exptl_absorpt_empirical_details
;
Empirical correction (ABSPACK) includes:
- Absorption correction using spherical harmonics
- Frame scaling
;
_oxdiff_exptl_absorpt_empirical_full_max 1.707
_oxdiff_exptl_absorpt_empirical_full_min 0.771

loop_
_space_group_symop_operation_xyz
'x, y, z'
'-x, y+1/2, -z+1/2'
'-x, -y, -z'
'x, -y-1/2, z-1/2'

loop_
_atom_site_label
_atom_site_type_symbol
_atom_site_fract_x
_atom_site_fract_y
_atom_site_fract_z
_atom_site_U_iso_or_equiv
_atom_site_adp_type
_atom_site_occupancy
_atom_site_site_symmetry_order
_atom_site_calc_flag
_atom_site_refinement_flags_posn
_atom_site_refinement_flags_adp
_atom_site_refinement_flags_occupancy
_atom_site_disorder_assembly
_atom_site_disorder_group
As1 As 0.58501(2) 0.58567(2) 0.12704(3) 0.03504(9) Uani 1 1 d . . . . .
S2 S 0.55054(6) 0.39317(3) 0.36441(8) 0.04813(19) Uani 1 1 d . . . . .
S1 S 0.86808(6) 0.47638(4) 0.07087(10) 0.0557(2) Uani 1 1 d . . . . .
C9 C 0.6494(2) 0.63854(11) 0.3257(3) 0.0338(6) Uani 1 1 d . . . . .
C4 C 0.5488(2) 0.50765(11) 0.2334(3) 0.0330(6) Uani 1 1 d . . . . .
C1 C 0.7151(2) 0.55229(12) 0.0912(3) 0.0352(6) Uani 1 1 d . . . . .
C3 C 0.6136(2) 0.45141(11) 0.2758(3) 0.0355(6) Uani 1 1 d . . . . .
C2 C 0.7582(2) 0.48991(12) 0.1418(3) 0.0367(6) Uani 1 1 d . . . . .
C7 C 0.4506(2) 0.50153(13) 0.2715(3) 0.0414(6) Uani 1 1 d . . . . .
H7 H 0.397916 0.534387 0.250180 0.050 Uiso 1 1 calc R U . . .
C10 C 0.5859(2) 0.68691(12) 0.3658(3) 0.0451(7) Uani 1 1 d . . . . .
H10 H 0.516031 0.693458 0.299458 0.054 Uiso 1 1 calc R U . . .
C14 C 0.7537(2) 0.63000(13) 0.4253(3) 0.0456(7) Uani 1 1 d . . . . .
H14 H 0.797698 0.597942 0.399890 0.055 Uiso 1 1 calc R U . . .
C5 C 0.7717(2) 0.58737(13) -0.0003(3) 0.0452(7) Uani 1 1 d . . . . .
H5 H 0.753395 0.629891 -0.041900 0.054 Uiso 1 1 calc R U . . .
C8 C 0.4417(2) 0.44233(14) 0.3424(3) 0.0485(7) Uani 1 1 d . . . . .
H8 H 0.382393 0.430145 0.375363 0.058 Uiso 1 1 calc R U . . .
C15 C 0.7902(2) 0.37371(12) 0.3101(3) 0.0410(6) Uani 1 1 d . . . . .
C20 C 0.7718(2) 0.31324(13) 0.2258(3) 0.0447(7) Uani 1 1 d . . . . .
C11 C 0.6252(3) 0.72564(13) 0.5035(3) 0.0569(8) Uani 1 1 d . . . . .
H11 H 0.581596 0.757813 0.529540 0.068 Uiso 1 1 calc R U . . .
C13 C 0.7927(2) 0.66943(14) 0.5639(3) 0.0565(8) Uani 1 1 d . . . . .
H13 H 0.862656 0.663539 0.630622 0.068 Uiso 1 1 calc R U . . .
C16 C 0.8748(2) 0.37754(14) 0.4564(3) 0.0501(7) Uani 1 1 d . . . . .
C18 C 0.9201(2) 0.26232(15) 0.4298(4) 0.0588(8) Uani 1 1 d . . . . .
C12 C 0.7283(3) 0.71668(14) 0.6015(3) 0.0588(8) Uani 1 1 d . . . . .
H12 H 0.754427 0.742812 0.693957 0.071 Uiso 1 1 calc R U . . .
C6 C 0.8554(2) 0.55220(14) -0.0205(4) 0.0573(8) Uani 1 1 d . . . . .
H6 H 0.900945 0.567743 -0.077972 0.069 Uiso 1 1 calc R U . . .
C19 C 0.8358(2) 0.25840(13) 0.2885(4) 0.0552(8) Uani 1 1 d . . . . .
H19 H 0.821390 0.217986 0.233727 0.066 Uiso 1 1 calc R U . . .
C17 C 0.9385(2) 0.32197(16) 0.5111(3) 0.0595(8) Uani 1 1 d . . . . .
H17 H 0.995541 0.325249 0.605973 0.071 Uiso 1 1 calc R U . . .
B1 B 0.7205(2) 0.43776(14) 0.2435(3) 0.0378(7) Uani 1 1 d . . . . .
C23 C 0.6825(3) 0.30654(14) 0.0669(4) 0.0698(10) Uani 1 1 d . . . . .
H23A H 0.614879 0.317338 0.084382 0.105 Uiso 1 1 calc R U . . .
H23B H 0.680386 0.261629 0.027993 0.105 Uiso 1 1 calc R U . . .
H23C H 0.695752 0.336413 -0.012170 0.105 Uiso 1 1 calc R U . . .
C21 C 0.8935(3) 0.44087(15) 0.5555(4) 0.0820(11) Uani 1 1 d . . . . .
H21A H 0.892612 0.478196 0.485385 0.123 Uiso 1 1 calc R U . . .
H21B H 0.962066 0.438608 0.636945 0.123 Uiso 1 1 calc R U . . .
H21C H 0.837832 0.446052 0.606990 0.123 Uiso 1 1 calc R U . . .
C22 C 0.9894(3) 0.20164(17) 0.4951(4) 0.0907(13) Uani 1 1 d . . . . .
H22A H 0.960819 0.163656 0.428753 0.136 Uiso 1 1 calc R U . . .
H22B H 0.989471 0.193219 0.604946 0.136 Uiso 1 1 calc R U . . .
H22C H 1.061596 0.209786 0.492638 0.136 Uiso 1 1 calc R U . . .

loop_
_atom_site_aniso_label
_atom_site_aniso_U_11
_atom_site_aniso_U_22
_atom_site_aniso_U_33
_atom_site_aniso_U_23
_atom_site_aniso_U_13
_atom_site_aniso_U_12
As1 0.03657(16) 0.03016(14) 0.03475(14) -0.00127(10) 0.00480(11) 0.00249(13)
S2 0.0544(5) 0.0419(4) 0.0500(4) 0.0051(3) 0.0183(3) -0.0063(4)
S1 0.0456(5) 0.0504(4) 0.0786(5) -0.0016(4) 0.0298(4) 0.0029(4)
C9 0.0423(15) 0.0236(12) 0.0363(12) -0.0014(9) 0.0130(11) -0.0036(12)
C4 0.0323(14) 0.0325(13) 0.0317(12) -0.0057(10) 0.0055(11) -0.0045(12)
C1 0.0370(14) 0.0324(13) 0.0347(12) -0.0067(10) 0.0085(11) -0.0025(13)
C3 0.0384(15) 0.0303(13) 0.0367(12) -0.0023(10) 0.0092(11) -0.0041(13)
C2 0.0329(14) 0.0371(14) 0.0398(13) -0.0056(10) 0.0101(11) -0.0012(13)
C7 0.0389(16) 0.0439(16) 0.0394(14) -0.0092(11) 0.0081(12) 0.0005(14)
C10 0.0499(17) 0.0337(14) 0.0506(15) -0.0029(11) 0.0129(13) 0.0035(14)
C14 0.0429(16) 0.0425(15) 0.0498(15) -0.0092(12) 0.0111(13) 0.0006(14)
C5 0.0507(17) 0.0348(14) 0.0512(15) 0.0000(12) 0.0168(13) -0.0072(15)
C8 0.0452(17) 0.0584(18) 0.0441(15) -0.0067(12) 0.0163(13) -0.0135(16)
C15 0.0383(16) 0.0374(14) 0.0475(14) 0.0079(11) 0.0130(12) 0.0033(13)
C20 0.0390(16) 0.0410(15) 0.0544(16) 0.0013(12) 0.0139(13) 0.0070(14)
C11 0.070(2) 0.0392(16) 0.0646(18) -0.0163(13) 0.0245(17) 0.0055(16)
C13 0.0508(18) 0.0620(19) 0.0501(16) -0.0146(14) 0.0047(14) -0.0108(17)
C16 0.0454(17) 0.0496(17) 0.0515(16) 0.0078(13) 0.0083(14) -0.0014(15)
C18 0.053(2) 0.057(2) 0.0710(19) 0.0252(16) 0.0268(17) 0.0225(17)
C12 0.074(2) 0.0499(17) 0.0543(17) -0.0251(14) 0.0221(17) -0.0165(18)
C6 0.0551(19) 0.0520(18) 0.074(2) -0.0032(15) 0.0334(17) -0.0127(17)
C19 0.0582(19) 0.0364(15) 0.078(2) 0.0052(14) 0.0301(17) 0.0117(16)
C17 0.0457(18) 0.073(2) 0.0534(17) 0.0219(16) 0.0047(14) 0.0141(18)
B1 0.0386(17) 0.0333(15) 0.0372(15) -0.0051(12) 0.0043(13) 0.0009(15)
C23 0.063(2) 0.0588(19) 0.077(2) -0.0212(16) 0.0040(18) 0.0133(18)
C21 0.082(3) 0.070(2) 0.071(2) -0.0096(17) -0.0137(19) -0.004(2)
C22 0.088(3) 0.079(3) 0.107(3) 0.042(2) 0.032(2) 0.049(2)

loop_
_atom_type_symbol
_atom_type_description
_atom_type_scat_dispersion_real
_atom_type_scat_dispersion_imag
_atom_type_scat_source
C C 0.0033 0.0016 'International Tables Vol C Tables 4.2.6.8 and 6.1.1.4'
H H 0.0000 0.0000 'International Tables Vol C Tables 4.2.6.8 and 6.1.1.4'
As As 0.0499 2.0058 'International Tables Vol C Tables 4.2.6.8 and 6.1.1.4'
B B 0.0013 0.0007 'International Tables Vol C Tables 4.2.6.8 and 6.1.1.4'
S S 0.1246 0.1234 'International Tables Vol C Tables 4.2.6.8 and 6.1.1.4'

loop_
_exptl_crystal_face_index_h
_exptl_crystal_face_index_k
_exptl_crystal_face_index_l
_exptl_crystal_face_perp_dist
2 -1 0 0.1793
-2 1 0 0.1467
-1 -1 1 0.1220
1 2 -2 0.2008
1 2 0 0.0641
-1 -2 0 0.1603

loop_
_geom_angle_atom_site_label_1
_geom_angle_atom_site_label_2
_geom_angle_atom_site_label_3
_geom_angle
_geom_angle_site_symmetry_1
_geom_angle_site_symmetry_3
_geom_angle_publ_flag
C4 As1 C9 97.25(9) . . ?
C1 As1 C9 98.96(10) . . ?
C1 As1 C4 98.08(10) . . ?
C8 S2 C3 92.62(13) . . ?
C6 S1 C2 92.54(14) . . ?
C10 C9 As1 117.39(18) . . ?
C10 C9 C14 118.7(2) . . ?
C14 C9 As1 123.89(19) . . ?
C3 C4 As1 124.50(19) . . ?
C3 C4 C7 112.8(2) . . ?
C7 C4 As1 122.66(19) . . ?
C2 C1 As1 123.78(19) . . ?
C2 C1 C5 113.3(2) . . ?
C5 C1 As1 122.75(19) . . ?
C4 C3 S2 109.58(19) . . ?
C4 C3 B1 127.9(2) . . ?
B1 C3 S2 122.42(19) . . ?
C1 C2 S1 109.26(19) . . ?
C1 C2 B1 128.8(2) . . ?
B1 C2 S1 121.91(19) . . ?
C8 C7 C4 112.4(2) . . ?
C9 C10 C11 120.7(3) . . ?
C9 C14 C13 120.2(3) . . ?
C6 C5 C1 112.5(2) . . ?
C7 C8 S2 112.6(2) . . ?
C20 C15 C16 118.7(2) . . ?
C20 C15 B1 121.8(2) . . ?
C16 C15 B1 119.5(2) . . ?
C15 C20 C23 120.9(2) . . ?
C19 C20 C15 119.7(3) . . ?
C19 C20 C23 119.5(2) . . ?
C12 C11 C10 120.1(3) . . ?
C12 C13 C14 120.1(3) . . ?
C15 C16 C21 120.2(2) . . ?
C17 C16 C15 119.4(3) . . ?
C17 C16 C21 120.3(3) . . ?
C19 C18 C22 120.7(3) . . ?
C17 C18 C19 118.3(3) . . ?
C17 C18 C22 121.0(3) . . ?
C13 C12 C11 120.2(3) . . ?
C5 C6 S1 112.4(2) . . ?
C18 C19 C20 121.8(3) . . ?
C18 C17 C16 122.1(3) . . ?
C3 B1 C2 116.3(2) . . ?
C3 B1 C15 122.6(2) . . ?
C2 B1 C15 121.1(2) . . ?

loop_
_geom_bond_atom_site_label_1
_geom_bond_atom_site_label_2
_geom_bond_distance
_geom_bond_site_symmetry_2
_geom_bond_publ_flag
As1 C9 1.977(2) . ?
As1 C4 1.942(2) . ?
As1 C1 1.928(3) . ?
S2 C3 1.730(2) . ?
S2 C8 1.691(3) . ?
S1 C2 1.732(3) . ?
S1 C6 1.700(3) . ?
C9 C10 1.384(3) . ?
C9 C14 1.386(3) . ?
C4 C3 1.393(3) . ?
C4 C7 1.415(3) . ?
C1 C2 1.390(3) . ?
C1 C5 1.413(3) . ?
C3 B1 1.521(4) . ?
C2 B1 1.535(4) . ?
C7 C8 1.357(3) . ?
C10 C11 1.384(3) . ?
C14 C13 1.397(3) . ?
C5 C6 1.352(4) . ?
C15 C20 1.399(3) . ?
C15 C16 1.411(3) . ?
C15 B1 1.581(4) . ?
C20 C19 1.391(3) . ?
C20 C23 1.518(4) . ?
C11 C12 1.370(4) . ?
C13 C12 1.367(4) . ?
C16 C17 1.388(4) . ?
C16 C21 1.511(4) . ?
C18 C19 1.380(4) . ?
C18 C17 1.373(4) . ?
C18 C22 1.523(4) . ?

loop_
_exptl_oxdiff_crystal_face_indexfrac_h
_exptl_oxdiff_crystal_face_indexfrac_k
_exptl_oxdiff_crystal_face_indexfrac_l
_exptl_oxdiff_crystal_face_x
_exptl_oxdiff_crystal_face_y
_exptl_oxdiff_crystal_face_z
2.0000 -1.0000 -0.0000 0.0801 0.0882 -0.0063
-2.0000 1.0000 0.0000 -0.0801 -0.0882 0.0063
-1.0000 -1.0000 1.0000 -0.0067 -0.0138 0.0939
1.0000 2.0001 -2.0000 -0.0116 -0.0226 -0.1778
1.0000 2.0001 0.0000 -0.0355 0.0746 -0.0371
-1.0000 -2.0001 -0.0000 0.0355 -0.0746 0.0371
